data_7036805
loop_
_publ_author_name
'Huang, Tao'
'Wu, Xinyuan'
'Song, Xiao'
'Xu, Hao'
'Smirnova, Tatyana I.'
'Weare, Walter W.'
'Sommer, Roger D.'

_publ_section_title
;
 Ferromagnetic coupling in d(1)-d(3) linear oxido-bridged heterometallic
 complexes: ground-state models of metal-to-metal charge transfer excited
 states.
;
_journal_issue 43
_journal_name_full 'Dalton transactions (Cambridge, England : 2003)'
_journal_page_first 18937
_journal_page_last 18944
_journal_paper_doi 10.1039/c5dt02719e
_journal_volume 44
_journal_year 2015
_chemical_formula_moiety 'C92 H80 Cr N12 O2 Ti V, F6 Sb'
_chemical_formula_sum 'C92 H80 Cr F6 N12 O2 Sb Ti V'
_chemical_formula_weight 1772.27
_chemical_name_systematic Cr(TPP)(TiOTMTAA)(VOOMTAA)SbF6
_chemical_properties_physical 'Air-sensitive, Moisture-sensitive'
_space_group_crystal_system monoclinic
_space_group_IT_number 14
_space_group_name_Hall '-P 2ybc'
_space_group_name_H-M_alt 'P 1 21/c 1'
_symmetry_space_group_name_Hall '-P 2ybc'
_symmetry_space_group_name_H-M 'P 1 21/c 1'
_atom_sites_solution_hydrogens geom
_audit_creation_date 2014-10-02
_audit_creation_method
;
Olex2 1.2
(compiled 2014.09.19 svn.r3010 for OlexSys, GUI svn.r4874)
;
_audit_update_record
;
2015-02-12 deposited with the CCDC.
2015-10-07 downloaded from the CCDC.
;
_cell_angle_alpha 90
_cell_angle_beta 108.861(2)
_cell_angle_gamma 90
_cell_formula_units_Z 4
_cell_length_a 18.4365(8)
_cell_length_b 22.6229(10)
_cell_length_c 24.1293(10)
_cell_measurement_reflns_used 9054
_cell_measurement_temperature 110.1
_cell_measurement_theta_max 25.284
_cell_measurement_theta_min 2.438
_cell_volume 9523.6(7)
_computing_cell_refinement 'SAINT v7.68A (Bruker, 2009)'
_computing_data_reduction 'SAINT v7.68A (Bruker, 2009)'
_computing_molecular_graphics 'Olex2 (Dolomanov et al., 2009)'
_computing_publication_material 'Olex2 (Dolomanov et al., 2009)'
_computing_structure_refinement 'ShelXL (Sheldrick, 2008)'
_diffrn_ambient_temperature 110.1
_diffrn_measured_fraction_theta_full 0.898
_diffrn_measured_fraction_theta_max 1.000
_diffrn_measurement_device_type 'Bruker APEX-II CCD'
_diffrn_measurement_method '\f and \w scans'
_diffrn_radiation_monochromator graphite
_diffrn_radiation_type MoK\a
_diffrn_radiation_wavelength 0.71073
_diffrn_reflns_av_R_equivalents 0.0409
_diffrn_reflns_av_unetI/netI 0.0229
_diffrn_reflns_laue_measured_fraction_full 0.898
_diffrn_reflns_laue_measured_fraction_max 1.000
_diffrn_reflns_limit_h_max 21
_diffrn_reflns_limit_h_min -21
_diffrn_reflns_limit_k_max 26
_diffrn_reflns_limit_k_min -26
_diffrn_reflns_limit_l_max 28
_diffrn_reflns_limit_l_min -28
_diffrn_reflns_number 203167
_diffrn_reflns_point_group_measured_fraction_full 0.898
_diffrn_reflns_point_group_measured_fraction_max 1.000
_diffrn_reflns_theta_full 26.000
_diffrn_reflns_theta_max 25.027
_diffrn_reflns_theta_min 1.474
_diffrn_standards_number 0
_exptl_absorpt_coefficient_mu 0.629
_exptl_absorpt_correction_T_max 0.7452
_exptl_absorpt_correction_T_min 0.6582
_exptl_absorpt_correction_type multi-scan
_exptl_absorpt_process_details
;
SADABS-2008/1 (Bruker,2008) was used for absorption correction.
wR2(int) was 0.0547 before and 0.0456 after correction.
The Ratio of minimum to maximum transmission is 0.8833.
The \l/2 correction factor is 0.0015.
;
_exptl_crystal_colour 'metallic dark black'
_exptl_crystal_colour_lustre metallic
_exptl_crystal_colour_modifier dark
_exptl_crystal_colour_primary black
_exptl_crystal_density_diffrn 1.236
_exptl_crystal_description plate
_exptl_crystal_F_000 3624
_exptl_crystal_preparation 'Solvent diffusion from C5 to DCM'
_exptl_crystal_size_max 0.506
_exptl_crystal_size_mid 0.465
_exptl_crystal_size_min 0.12
_refine_diff_density_max 0.820
_refine_diff_density_min -1.006
_refine_diff_density_rms 0.090
_refine_ls_extinction_method none
_refine_ls_goodness_of_fit_ref 1.150
_refine_ls_hydrogen_treatment constr
_refine_ls_matrix_type full
_refine_ls_number_parameters 1109
_refine_ls_number_reflns 16810
_refine_ls_number_restraints 11
_refine_ls_restrained_S_all 1.151
_refine_ls_R_factor_all 0.1012
_refine_ls_R_factor_gt 0.0774
_refine_ls_shift/su_max 0.001
_refine_ls_shift/su_mean 0.000
_refine_ls_structure_factor_coef Fsqd
_refine_ls_weighting_details 'w=1/[\s^2^(Fo^2^)+(0.0587P)^2^+44.6724P] where P=(Fo^2^+2Fc^2^)/3'
_refine_ls_weighting_scheme calc
_refine_ls_wR_factor_gt 0.1933
_refine_ls_wR_factor_ref 0.2122
_reflns_Friedel_coverage 0.000
_reflns_number_gt 12900
_reflns_number_total 16810
_reflns_threshold_expression 'I > 2\s(I)'
_cod_data_source_file c5dt02719e2.cif
_cod_data_source_block th002_0ma_sq_s
_cod_depositor_comments 'Adding full bibliography for 7036804--7036807.cif.'
_cod_database_code 7036805
_shelxl_version_number 2014-3
_shelx_space_group_comment
;
The symmetry employed for this shelxl refinement is uniquely defined
by the following loop, which should always be used as a source of
symmetry information in preference to the above space-group names.
They are only intended as comments.
;
_olex2_refinement_description
;
1. Fixed Uiso
 At 1.2 times of:
  All C(H) groups
 At 1.5 times of:
  All C(H,H,H) groups
2. Restrained distances
 F3A-Sb1A
 1.8 with sigma of 0.02
 Sb1A-F2A
 1.8 with sigma of 0.02
 Sb1A-F4A
 1.8 with sigma of 0.02
 Sb1A-F5A
 1.8 with sigma of 0.02
 Sb1A-F6A
 1.8 with sigma of 0.02
 Sb1A-F1A
 1.8 with sigma of 0.02
 Sb1-F3
 1.8 with sigma of 0.02
 Sb1-F1
 1.8 with sigma of 0.02
 Sb1-F6
 1.8 with sigma of 0.02
 Sb1-F2
 1.8 with sigma of 0.02
 Sb1-F4
 1.8 with sigma of 0.02
3. Others
 Sof(F4A)=Sof(F2A)=Sof(Sb1A)=Sof(F1A)=Sof(F3A)=Sof(F6A)=Sof(F5A)=1-FVAR(1)
 Sof(Sb1)=Sof(F2)=Sof(F3)=Sof(F4)=Sof(F5)=Sof(F1)=Sof(F6)=FVAR(1)
4.a Aromatic/amide H refined with riding coordinates:
 C85(H85), C79(H79), C82(H82), C74(H74), C68(H68), C71(H71), C12(H12),
 C13(H13), C34(H34), C35(H35), C36(H36), C37(H37), C38(H38), C18(H18), C17(H17),
  C40(H40), C41(H41), C42(H42), C43(H43), C44(H44), C3(H3), C2(H2), C26(H26),
 C25(H25), C24(H24), C23(H23), C22(H22), C7(H7), C8(H8), C29(H29), C28(H28),
 C32(H32), C31(H31), C30(H30), C47(H47), C46(H46), C49(H49), C48(H48), C52(H52),
  C57(H57), C58(H58), C59(H59), C60(H60), C63(H63)
4.b Fitted hexagon refined as free rotating group:
 C56(C57,C58,C59,C60,C61)
4.c Idealised Me refined as rotating group:
 C87(H87A,H87B,H87C), C76(H76A,H76B,H76C), C77(H77A,H77B,H77C), C91(H91A,H91B,
 H91C), C92(H92A,H92B,H92C), C88(H88A,H88B,H88C), C65(H65A,H65B,H65C), C66(H66A,
 H66B,H66C), C55(H55A,H55B,H55C), C54(H54A,H54B,H54C), C90(H90A,H90B,H90C),
 C89(H89A,H89B,H89C)
;
_olex2_computing_structure_refinement_long 'ShelXL (Sheldrick, 2008)'
_olex2_exptl_crystal_mounting_method 'Crystal was selected under proctection of dry ice and mount it quickly.'
_olex2_submission_special_instructions 'No special instructions were received'

loop_
_space_group_symop_operation_xyz
'x, y, z'
'-x, y+1/2, -z+1/2'
'-x, -y, -z'
'x, -y-1/2, z-1/2'

loop_
_atom_site_label
_atom_site_type_symbol
_atom_site_fract_x
_atom_site_fract_y
_atom_site_fract_z
_atom_site_U_iso_or_equiv
_atom_site_adp_type
_atom_site_occupancy
_atom_site_site_symmetry_order
_atom_site_calc_flag
_atom_site_refinement_flags_posn
_atom_site_refinement_flags_occupancy
_atom_site_disorder_assembly
_atom_site_disorder_group
V1 V 0.75931(6) 0.34625(5) 0.66807(4) 0.0406(2) Uani 1 1 d . . . .
Ti1 Ti 0.77997(6) 0.28573(5) 0.38036(4) 0.0394(2) Uani 1 1 d . . . .
Cr1 Cr 0.76810(4) 0.31238(4) 0.52471(3) 0.0310(2) Uani 1 1 d . . . .
O1 O 0.7739(2) 0.29838(17) 0.44738(15) 0.0370(8) Uani 1 1 d . . . .
N10 N 0.8408(3) 0.3005(3) 0.7276(2) 0.0500(13) Uani 1 1 d . . . .
N9 N 0.8355(3) 0.4106(2) 0.7008(2) 0.0485(12) Uani 1 1 d . . . .
N12 N 0.6751(3) 0.4057(2) 0.65907(19) 0.0429(11) Uani 1 1 d . . . .
N11 N 0.6797(3) 0.2941(2) 0.68268(19) 0.0395(11) Uani 1 1 d . . . .
N3 N 0.6964(2) 0.3807(2) 0.49323(18) 0.0326(9) Uani 1 1 d . . . .
N2 N 0.6769(2) 0.2579(2) 0.51033(18) 0.0329(10) Uani 1 1 d . . . .
N1 N 0.8395(2) 0.2431(2) 0.55665(18) 0.0354(10) Uani 1 1 d . . . .
N4 N 0.8592(2) 0.3671(2) 0.54106(17) 0.0341(10) Uani 1 1 d . . . .
N5 N 0.8424(3) 0.2117(3) 0.3835(2) 0.0510(13) Uani 1 1 d . . . .
N6 N 0.6968(3) 0.2272(2) 0.34016(19) 0.0458(12) Uani 1 1 d . . . .
N7 N 0.7237(3) 0.3487(2) 0.3227(2) 0.0527(14) Uani 1 1 d . . . .
N8 N 0.8679(3) 0.3336(3) 0.3695(2) 0.0525(13) Uani 1 1 d . . . .
C86 C 0.8259(4) 0.4599(3) 0.6671(3) 0.0552(17) Uani 1 1 d . . . .
C85 C 0.7533(4) 0.4786(3) 0.6342(3) 0.0530(16) Uani 1 1 d . . . .
H85 H 0.7522 0.5109 0.6088 0.064 Uiso 1 1 calc R . . .
C84 C 0.6808(4) 0.4574(3) 0.6323(3) 0.0501(15) Uani 1 1 d . . . .
C87 C 0.6127(4) 0.4935(3) 0.5987(3) 0.0591(18) Uani 1 1 d . . . .
H87A H 0.5684 0.4675 0.5824 0.089 Uiso 1 1 calc GR . . .
H87B H 0.6240 0.5142 0.5667 0.089 Uiso 1 1 calc GR . . .
H87C H 0.6012 0.5224 0.6249 0.089 Uiso 1 1 calc GR . . .
C83 C 0.6076(3) 0.3830(3) 0.6667(2) 0.0423(13) Uani 1 1 d . . . .
C78 C 0.6086(3) 0.3220(3) 0.6780(2) 0.0436(14) Uani 1 1 d . . . .
C79 C 0.5453(3) 0.2964(3) 0.6874(3) 0.0470(14) Uani 1 1 d . . . .
H79 H 0.5456 0.2551 0.6944 0.056 Uiso 1 1 calc R . . .
C80 C 0.4811(4) 0.3294(3) 0.6870(3) 0.0519(16) Uani 1 1 d . . . .
C81 C 0.4820(4) 0.3896(3) 0.6785(3) 0.0538(17) Uani 1 1 d . . . .
C82 C 0.5447(4) 0.4158(3) 0.6697(3) 0.0521(16) Uani 1 1 d . . . .
H82 H 0.5452 0.4576 0.6654 0.063 Uiso 1 1 calc R . . .
C75 C 0.6925(4) 0.2357(3) 0.6807(2) 0.0465(14) Uani 1 1 d . . . .
C74 C 0.7679(4) 0.2140(3) 0.6949(2) 0.0480(15) Uani 1 1 d . . . .
H74 H 0.7713 0.1733 0.6861 0.058 Uiso 1 1 calc R . . .
C73 C 0.8377(4) 0.2415(4) 0.7195(2) 0.0535(17) Uani 1 1 d . . . .
C76 C 0.9092(4) 0.2042(4) 0.7340(3) 0.065(2) Uani 1 1 d . . . .
H76A H 0.9477 0.2246 0.7209 0.098 Uiso 1 1 calc GR . . .
H76B H 0.8969 0.1660 0.7140 0.098 Uiso 1 1 calc GR . . .
H76C H 0.9295 0.1979 0.7764 0.098 Uiso 1 1 calc GR . . .
C77 C 0.6282(4) 0.1905(3) 0.6613(3) 0.0519(15) Uani 1 1 d . . . .
H77A H 0.6113 0.1800 0.6946 0.078 Uiso 1 1 calc GR . . .
H77B H 0.6467 0.1549 0.6469 0.078 Uiso 1 1 calc GR . . .
H77C H 0.5850 0.2073 0.6299 0.078 Uiso 1 1 calc GR . . .
C91 C 0.4135(4) 0.2989(4) 0.6960(4) 0.080(2) Uani 1 1 d . . . .
H91A H 0.4208 0.2560 0.6958 0.119 Uiso 1 1 calc GR . . .
H91B H 0.3668 0.3098 0.6643 0.119 Uiso 1 1 calc GR . . .
H91C H 0.4087 0.3110 0.7336 0.119 Uiso 1 1 calc GR . . .
C92 C 0.4163(5) 0.4281(4) 0.6807(4) 0.088(3) Uani 1 1 d . . . .
H92A H 0.3694 0.4157 0.6501 0.132 Uiso 1 1 calc GR . . .
H92B H 0.4275 0.4694 0.6743 0.132 Uiso 1 1 calc GR . . .
H92C H 0.4094 0.4242 0.7191 0.132 Uiso 1 1 calc GR . . .
C88 C 0.8929(4) 0.4952(3) 0.6621(3) 0.0628(19) Uani 1 1 d . . . .
H88A H 0.9071 0.5254 0.6929 0.094 Uiso 1 1 calc GR . . .
H88B H 0.8787 0.5143 0.6236 0.094 Uiso 1 1 calc GR . . .
H88C H 0.9366 0.4687 0.6666 0.094 Uiso 1 1 calc GR . . .
C67 C 0.9033(4) 0.3943(4) 0.7442(3) 0.0580(18) Uani 1 1 d . . . .
C68 C 0.9608(4) 0.4319(5) 0.7769(3) 0.078(3) Uani 1 1 d . . . .
H68 H 0.9570 0.4730 0.7686 0.094 Uiso 1 1 calc R . . .
C69 C 1.0237(5) 0.4105(6) 0.8214(3) 0.090(3) Uani 1 1 d . . . .
C70 C 1.0291(5) 0.3504(6) 0.8354(3) 0.097(4) Uani 1 1 d . . . .
C71 C 0.9693(4) 0.3117(4) 0.8057(3) 0.070(2) Uani 1 1 d . . . .
H71 H 0.9709 0.2714 0.8170 0.085 Uiso 1 1 calc R . . .
C72 C 0.9067(4) 0.3333(4) 0.7589(2) 0.0573(19) Uani 1 1 d . . . .
O2 O 0.7635(2) 0.32896(17) 0.60299(15) 0.0370(8) Uani 1 1 d . . . .
C11 C 0.7167(3) 0.4355(2) 0.4788(2) 0.0355(12) Uani 1 1 d . . . .
C12 C 0.6496(3) 0.4714(3) 0.4563(3) 0.0412(13) Uani 1 1 d . . . .
H12 H 0.6480 0.5109 0.4427 0.049 Uiso 1 1 calc R . . .
C13 C 0.5887(3) 0.4386(3) 0.4580(3) 0.0453(14) Uani 1 1 d . . . .
H13 H 0.5366 0.4509 0.4467 0.054 Uiso 1 1 calc R . . .
C14 C 0.6186(3) 0.3813(3) 0.4805(2) 0.0363(12) Uani 1 1 d . . . .
C15 C 0.5740(3) 0.3324(3) 0.4853(2) 0.0377(12) Uani 1 1 d . . . .
C34 C 0.4393(3) 0.3392(3) 0.4157(3) 0.0534(16) Uani 1 1 d . . . .
H34 H 0.4583 0.3327 0.3840 0.064 Uiso 1 1 calc R . . .
C35 C 0.3613(4) 0.3462(3) 0.4051(3) 0.0606(18) Uani 1 1 d . . . .
H35 H 0.3271 0.3439 0.3661 0.073 Uiso 1 1 calc R . . .
C36 C 0.3328(3) 0.3564(3) 0.4506(3) 0.0552(17) Uani 1 1 d . . . .
H36 H 0.2792 0.3609 0.4429 0.066 Uiso 1 1 calc R . . .
C37 C 0.3819(4) 0.3600(3) 0.5063(3) 0.0557(17) Uani 1 1 d . . . .
H37 H 0.3626 0.3680 0.5375 0.067 Uiso 1 1 calc R . . .
C38 C 0.4605(3) 0.3519(3) 0.5179(3) 0.0495(15) Uani 1 1 d . . . .
H38 H 0.4941 0.3534 0.5571 0.059 Uiso 1 1 calc R . . .
C33 C 0.4898(3) 0.3417(3) 0.4729(3) 0.0412(13) Uani 1 1 d . . . .
C16 C 0.6021(3) 0.2746(2) 0.4966(2) 0.0365(12) Uani 1 1 d . . . .
C19 C 0.6787(3) 0.1972(3) 0.5131(2) 0.0369(12) Uani 1 1 d . . . .
C18 C 0.6007(3) 0.1748(3) 0.5010(2) 0.0425(13) Uani 1 1 d . . . .
H18 H 0.5855 0.1345 0.4993 0.051 Uiso 1 1 calc R . . .
C17 C 0.5542(3) 0.2230(3) 0.4925(2) 0.0410(13) Uani 1 1 d . . . .
H17 H 0.5004 0.2229 0.4852 0.049 Uiso 1 1 calc R . . .
C20 C 0.7448(3) 0.1626(3) 0.5291(2) 0.0384(12) Uani 1 1 d . . . .
C39 C 0.7354(3) 0.0967(3) 0.5244(3) 0.0415(13) Uani 1 1 d . . . .
C40 C 0.7311(5) 0.0696(3) 0.4725(3) 0.070(2) Uani 1 1 d . . . .
H40 H 0.7345 0.0927 0.4405 0.084 Uiso 1 1 calc R . . .
C41 C 0.7219(6) 0.0093(4) 0.4664(4) 0.085(3) Uani 1 1 d . . . .
H41 H 0.7159 -0.0086 0.4295 0.102 Uiso 1 1 calc R . . .
C42 C 0.7214(4) -0.0254(3) 0.5132(4) 0.070(2) Uani 1 1 d . . . .
H42 H 0.7189 -0.0673 0.5100 0.084 Uiso 1 1 calc R . . .
C43 C 0.7245(5) 0.0017(3) 0.5641(4) 0.079(2) Uani 1 1 d . . . .
H43 H 0.7210 -0.0214 0.5960 0.094 Uiso 1 1 calc R . . .
C44 C 0.7326(5) 0.0626(3) 0.5703(3) 0.0659(19) Uani 1 1 d . . . .
H44 H 0.7363 0.0806 0.6067 0.079 Uiso 1 1 calc R . . .
C1 C 0.8189(3) 0.1848(3) 0.5526(2) 0.0391(13) Uani 1 1 d . . . .
C4 C 0.9159(3) 0.2463(3) 0.5869(2) 0.0366(12) Uani 1 1 d . . . .
C3 C 0.9442(3) 0.1870(3) 0.6034(3) 0.0458(14) Uani 1 1 d . . . .
H3 H 0.9950 0.1765 0.6261 0.055 Uiso 1 1 calc R . . .
C2 C 0.8856(3) 0.1494(3) 0.5810(2) 0.0457(14) Uani 1 1 d . . . .
H2 H 0.8877 0.1075 0.5834 0.055 Uiso 1 1 calc R . . .
C5 C 0.9603(3) 0.2982(3) 0.5976(2) 0.0412(13) Uani 1 1 d . . . .
C21 C 1.0418(3) 0.2932(3) 0.6366(3) 0.0502(16) Uani 1 1 d . . . .
C26 C 1.0657(4) 0.3242(4) 0.6883(3) 0.0607(19) Uani 1 1 d . . . .
H26 H 1.0317 0.3506 0.6982 0.073 Uiso 1 1 calc R . . .
C25 C 1.1409(5) 0.3166(5) 0.7264(3) 0.082(3) Uani 1 1 d . . . .
H25 H 1.1569 0.3371 0.7627 0.099 Uiso 1 1 calc R . . .
C24 C 1.1902(4) 0.2811(5) 0.7126(4) 0.084(3) Uani 1 1 d . . . .
H24 H 1.2414 0.2780 0.7383 0.100 Uiso 1 1 calc R . . .
C23 C 1.1678(4) 0.2491(4) 0.6614(4) 0.072(2) Uani 1 1 d . . . .
H23 H 1.2026 0.2226 0.6527 0.086 Uiso 1 1 calc R . . .
C22 C 1.0944(3) 0.2557(3) 0.6227(3) 0.0567(17) Uani 1 1 d . . . .
H22 H 1.0794 0.2349 0.5866 0.068 Uiso 1 1 calc R . . .
C6 C 0.9337(3) 0.3534(3) 0.5734(2) 0.0406(13) Uani 1 1 d . . . .
C7 C 0.9811(3) 0.4039(3) 0.5726(3) 0.0437(14) Uani 1 1 d . . . .
H7 H 1.0346 0.4071 0.5925 0.052 Uiso 1 1 calc R . . .
C8 C 0.9357(3) 0.4461(3) 0.5382(2) 0.0393(13) Uani 1 1 d . . . .
H8 H 0.9516 0.4834 0.5281 0.047 Uiso 1 1 calc R . . .
C9 C 0.8584(3) 0.4230(3) 0.5200(2) 0.0378(12) Uani 1 1 d . . . .
C10 C 0.7919(3) 0.4547(2) 0.4880(2) 0.0365(12) Uani 1 1 d . . . .
C29 C 0.8026(5) 0.5732(4) 0.3818(4) 0.076(2) Uani 1 1 d . . . .
H29 H 0.8019 0.5755 0.3423 0.091 Uiso 1 1 calc R . . .
C28 C 0.8009(4) 0.5196(3) 0.4069(3) 0.0575(17) Uani 1 1 d . . . .
H28 H 0.7993 0.4848 0.3845 0.069 Uiso 1 1 calc R . . .
C27 C 0.8016(3) 0.5143(3) 0.4640(3) 0.0412(13) Uani 1 1 d . . . .
C32 C 0.8048(4) 0.5657(3) 0.4957(3) 0.0582(17) Uani 1 1 d . . . .
H32 H 0.8062 0.5634 0.5353 0.070 Uiso 1 1 calc R . . .
C31 C 0.8059(4) 0.6201(3) 0.4705(4) 0.072(2) Uani 1 1 d . . . .
H31 H 0.8072 0.6552 0.4923 0.086 Uiso 1 1 calc R . . .
C30 C 0.8051(4) 0.6229(4) 0.4130(5) 0.079(3) Uani 1 1 d . . . .
H30 H 0.8064 0.6603 0.3954 0.095 Uiso 1 1 calc R . . .
C47 C 0.7826(6) 0.0599(3) 0.3250(3) 0.071(2) Uani 1 1 d . . . .
H47 H 0.8037 0.0223 0.3214 0.085 Uiso 1 1 calc R . . .
C46 C 0.8306(5) 0.1053(3) 0.3515(3) 0.063(2) Uani 1 1 d . . . .
H46 H 0.8845 0.0995 0.3647 0.075 Uiso 1 1 calc R . . .
C45 C 0.7998(4) 0.1606(3) 0.3590(2) 0.0507(16) Uani 1 1 d . . . .
C50 C 0.7205(4) 0.1691(3) 0.3364(2) 0.0475(15) Uani 1 1 d . . . .
C49 C 0.6731(4) 0.1228(3) 0.3088(3) 0.0561(17) Uani 1 1 d . . . .
H49 H 0.6193 0.1286 0.2935 0.067 Uiso 1 1 calc R . . .
C48 C 0.7039(5) 0.0679(3) 0.3033(3) 0.066(2) Uani 1 1 d . . . .
H48 H 0.6713 0.0362 0.2849 0.080 Uiso 1 1 calc R . . .
C51 C 0.6271(4) 0.2472(3) 0.3384(2) 0.0494(15) Uani 1 1 d . . . .
C52 C 0.6109(4) 0.3075(4) 0.3326(3) 0.0571(18) Uani 1 1 d . . . .
H52 H 0.5638 0.3181 0.3382 0.068 Uiso 1 1 calc R . . .
C53 C 0.6509(4) 0.3550(3) 0.3203(3) 0.0601(19) Uani 1 1 d . . . .
C56 C 0.7698(3) 0.3888(2) 0.3042(2) 0.0623(19) Uani 1 1 d . . . .
C57 C 0.7419(3) 0.4326(2) 0.2623(2) 0.093(3) Uani 1 1 d G . . .
H57 H 0.6882 0.4374 0.2442 0.112 Uiso 1 1 calc R . . .
C58 C 0.7926(5) 0.4695(2) 0.2469(2) 0.127(5) Uani 1 1 d G . . .
H58 H 0.7736 0.4994 0.2182 0.153 Uiso 1 1 calc R . . .
C59 C 0.8712(4) 0.4625(3) 0.2733(3) 0.129(5) Uani 1 1 d G . . .
H59 H 0.9058 0.4877 0.2627 0.155 Uiso 1 1 calc R . . .
C60 C 0.8990(3) 0.4187(3) 0.3152(2) 0.094(3) Uani 1 1 d G . . .
H60 H 0.9527 0.4139 0.3332 0.113 Uiso 1 1 calc R . . .
C61 C 0.8484(3) 0.3818(2) 0.33060(18) 0.065(2) Uani 1 1 d G . . .
C62 C 0.9360(4) 0.3229(4) 0.4107(3) 0.062(2) Uani 1 1 d . . . .
C65 C 0.9963(4) 0.3706(5) 0.4320(4) 0.095(3) Uani 1 1 d . . . .
H65A H 1.0304 0.3702 0.4082 0.143 Uiso 1 1 calc GR . . .
H65B H 1.0263 0.3633 0.4731 0.143 Uiso 1 1 calc GR . . .
H65C H 0.9713 0.4093 0.4286 0.143 Uiso 1 1 calc GR . . .
C63 C 0.9513(4) 0.2677(4) 0.4382(3) 0.063(2) Uani 1 1 d . . . .
H63 H 0.9950 0.2666 0.4724 0.076 Uiso 1 1 calc R . . .
C64 C 0.9119(4) 0.2136(4) 0.4230(3) 0.0562(18) Uani 1 1 d . . . .
C66 C 0.9492(5) 0.1592(4) 0.4568(3) 0.075(2) Uani 1 1 d . . . .
H66A H 0.9095 0.1323 0.4606 0.112 Uiso 1 1 calc GR . . .
H66B H 0.9826 0.1709 0.4958 0.112 Uiso 1 1 calc GR . . .
H66C H 0.9797 0.1393 0.4358 0.112 Uiso 1 1 calc GR . . .
C55 C 0.6093(5) 0.4127(4) 0.3088(4) 0.087(3) Uani 1 1 d . . . .
H55A H 0.6455 0.4449 0.3249 0.131 Uiso 1 1 calc GR . . .
H55B H 0.5692 0.4127 0.3273 0.131 Uiso 1 1 calc GR . . .
H55C H 0.5859 0.4183 0.2664 0.131 Uiso 1 1 calc GR . . .
C54 C 0.5663(4) 0.2054(4) 0.3449(3) 0.065(2) Uani 1 1 d . . . .
H54A H 0.5325 0.1938 0.3061 0.097 Uiso 1 1 calc GR . . .
H54B H 0.5363 0.2253 0.3664 0.097 Uiso 1 1 calc GR . . .
H54C H 0.5909 0.1702 0.3666 0.097 Uiso 1 1 calc GR . . .
C90 C 1.0962(6) 0.3247(7) 0.8838(4) 0.139(6) Uani 1 1 d . . . .
H90A H 1.1406 0.3211 0.8701 0.209 Uiso 1 1 calc GR . . .
H90B H 1.0824 0.2856 0.8946 0.209 Uiso 1 1 calc GR . . .
H90C H 1.1091 0.3508 0.9181 0.209 Uiso 1 1 calc GR . . .
C89 C 1.0860(7) 0.4542(7) 0.8550(5) 0.159(7) Uani 1 1 d . . . .
H89A H 1.1129 0.4692 0.8289 0.239 Uiso 1 1 calc GR . . .
H89B H 1.1225 0.4340 0.8884 0.239 Uiso 1 1 calc GR . . .
H89C H 1.0623 0.4872 0.8691 0.239 Uiso 1 1 calc GR . . .
Sb1 Sb 0.63185(7) -0.11431(7) 0.27571(6) 0.0581(4) Uani 0.668(7) 1 d D P A 1
F2 F 0.5475(8) -0.1421(8) 0.2912(10) 0.094(4) Uani 0.668(7) 1 d D P A 1
F3 F 0.5796(6) -0.0683(5) 0.2162(5) 0.111(4) Uani 0.668(7) 1 d D P A 1
F4 F 0.6900(8) -0.1637(11) 0.3358(9) 0.190(9) Uani 0.668(7) 1 d D P A 1
F5 F 0.6367(12) -0.1772(4) 0.2307(7) 0.162(7) Uani 0.668(7) 1 d . P A 1
F1 F 0.6396(13) -0.0562(6) 0.3280(7) 0.231(11) Uani 0.668(7) 1 d D P A 1
F6 F 0.7204(7) -0.0881(8) 0.2629(6) 0.178(7) Uani 0.668(7) 1 d D P A 1
F4A F 0.6660(16) -0.2031(18) 0.3351(12) 0.19(2) Uani 0.332(7) 1 d D P A 2
F2A F 0.5300(13) -0.155(2) 0.2919(15) 0.104(13) Uani 0.332(7) 1 d D P A 2
Sb1A Sb 0.62159(19) -0.1502(6) 0.27879(12) 0.121(3) Uani 0.332(7) 1 d D P A 2
F1A F 0.6620(11) -0.0930(13) 0.3382(8) 0.169(16) Uani 0.332(7) 1 d D P A 2
F3A F 0.5744(12) -0.1010(10) 0.2192(11) 0.122(9) Uani 0.332(7) 1 d D P A 2
F6A F 0.7088(9) -0.1414(18) 0.2608(11) 0.163(13) Uani 0.332(7) 1 d D P A 2
F5A F 0.5864(13) -0.2001(13) 0.2186(8) 0.170(15) Uani 0.332(7) 1 d D P A 2

loop_
_atom_site_aniso_label
_atom_site_aniso_U_11
_atom_site_aniso_U_22
_atom_site_aniso_U_33
_atom_site_aniso_U_23
_atom_site_aniso_U_13
_atom_site_aniso_U_12
V1 0.0428(5) 0.0559(6) 0.0251(4) -0.0004(4) 0.0137(4) 0.0023(5)
Ti1 0.0403(6) 0.0556(6) 0.0229(5) -0.0005(4) 0.0112(4) -0.0022(5)
Cr1 0.0266(4) 0.0443(5) 0.0228(4) 0.0028(3) 0.0090(3) 0.0000(4)
O1 0.0339(19) 0.053(2) 0.0258(18) 0.0001(16) 0.0116(15) 0.0014(17)
N10 0.050(3) 0.077(4) 0.025(2) 0.004(2) 0.016(2) 0.010(3)
N9 0.049(3) 0.067(3) 0.032(2) -0.008(2) 0.015(2) -0.008(3)
N12 0.050(3) 0.051(3) 0.030(2) -0.005(2) 0.017(2) 0.002(2)
N11 0.044(3) 0.047(3) 0.028(2) 0.003(2) 0.014(2) 0.005(2)
N3 0.026(2) 0.045(3) 0.028(2) 0.0027(19) 0.0114(17) -0.0004(19)
N2 0.030(2) 0.043(3) 0.026(2) 0.0057(18) 0.0091(18) -0.0003(19)
N1 0.032(2) 0.049(3) 0.027(2) 0.0073(19) 0.0119(18) 0.002(2)
N4 0.027(2) 0.051(3) 0.024(2) 0.0045(19) 0.0076(17) -0.0011(19)
N5 0.048(3) 0.076(4) 0.030(2) 0.002(2) 0.015(2) 0.008(3)
N6 0.052(3) 0.058(3) 0.026(2) -0.004(2) 0.011(2) -0.005(2)
N7 0.058(3) 0.064(4) 0.023(2) -0.004(2) -0.005(2) 0.000(3)
N8 0.060(3) 0.066(4) 0.034(3) -0.008(2) 0.018(2) -0.013(3)
C86 0.071(5) 0.061(4) 0.040(3) -0.013(3) 0.027(3) -0.012(3)
C85 0.069(4) 0.056(4) 0.043(3) -0.004(3) 0.030(3) -0.003(3)
C84 0.068(4) 0.047(4) 0.038(3) -0.003(3) 0.022(3) 0.003(3)
C87 0.078(5) 0.056(4) 0.051(4) 0.010(3) 0.032(4) 0.020(4)
C83 0.049(3) 0.051(4) 0.029(3) 0.004(2) 0.015(2) 0.004(3)
C78 0.047(3) 0.060(4) 0.028(3) 0.001(3) 0.018(2) 0.003(3)
C79 0.049(4) 0.052(4) 0.039(3) 0.004(3) 0.014(3) -0.002(3)
C80 0.046(4) 0.070(5) 0.042(3) 0.000(3) 0.017(3) 0.005(3)
C81 0.051(4) 0.072(5) 0.043(3) 0.021(3) 0.023(3) 0.017(3)
C82 0.061(4) 0.060(4) 0.040(3) 0.009(3) 0.022(3) 0.018(3)
C75 0.054(4) 0.058(4) 0.029(3) 0.010(3) 0.015(3) 0.008(3)
C74 0.063(4) 0.055(4) 0.031(3) 0.009(3) 0.022(3) 0.012(3)
C73 0.050(4) 0.087(5) 0.029(3) 0.014(3) 0.021(3) 0.020(4)
C76 0.065(4) 0.095(6) 0.042(3) 0.019(4) 0.027(3) 0.033(4)
C77 0.061(4) 0.054(4) 0.043(3) 0.000(3) 0.020(3) 0.002(3)
C91 0.060(5) 0.091(6) 0.091(6) 0.004(5) 0.029(4) 0.001(4)
C92 0.090(6) 0.091(6) 0.096(6) 0.022(5) 0.049(5) 0.021(5)
C88 0.073(5) 0.072(5) 0.050(4) -0.021(3) 0.030(4) -0.023(4)
C67 0.058(4) 0.088(5) 0.032(3) -0.008(3) 0.019(3) -0.012(4)
C68 0.067(5) 0.132(8) 0.035(4) -0.006(4) 0.015(3) -0.031(5)
C69 0.067(5) 0.159(10) 0.037(4) 0.000(5) 0.006(4) -0.040(6)
C70 0.053(5) 0.206(12) 0.026(3) 0.009(5) 0.004(3) -0.004(6)
C71 0.050(4) 0.134(7) 0.030(3) 0.002(4) 0.017(3) 0.006(4)
C72 0.040(3) 0.109(6) 0.024(3) 0.001(3) 0.012(3) 0.001(4)
O2 0.036(2) 0.046(2) 0.0285(18) 0.0017(16) 0.0106(16) 0.0003(17)
C11 0.035(3) 0.042(3) 0.030(3) 0.002(2) 0.012(2) 0.000(2)
C12 0.034(3) 0.040(3) 0.049(3) 0.006(3) 0.013(3) -0.001(2)
C13 0.030(3) 0.054(4) 0.051(3) 0.012(3) 0.012(3) 0.006(3)
C14 0.031(3) 0.049(3) 0.032(3) 0.001(2) 0.012(2) -0.002(2)
C15 0.031(3) 0.049(3) 0.032(3) 0.002(2) 0.009(2) -0.001(2)
C34 0.036(3) 0.073(5) 0.053(4) 0.006(3) 0.017(3) 0.006(3)
C35 0.037(3) 0.086(5) 0.053(4) 0.003(4) 0.007(3) -0.002(3)
C36 0.024(3) 0.061(4) 0.079(5) 0.005(4) 0.014(3) 0.002(3)
C37 0.042(3) 0.068(4) 0.067(4) 0.004(3) 0.031(3) -0.001(3)
C38 0.034(3) 0.062(4) 0.053(4) 0.006(3) 0.015(3) -0.004(3)
C33 0.034(3) 0.041(3) 0.050(3) 0.004(3) 0.016(3) -0.003(2)
C16 0.033(3) 0.045(3) 0.031(3) 0.003(2) 0.010(2) -0.003(2)
C19 0.034(3) 0.048(3) 0.031(3) 0.005(2) 0.015(2) 0.001(2)
C18 0.039(3) 0.052(4) 0.037(3) 0.000(3) 0.013(2) -0.006(3)
C17 0.030(3) 0.053(4) 0.042(3) 0.004(3) 0.015(2) -0.004(3)
C20 0.045(3) 0.045(3) 0.030(3) 0.009(2) 0.019(2) 0.002(3)
C39 0.032(3) 0.049(3) 0.044(3) 0.006(3) 0.012(2) 0.002(2)
C40 0.106(6) 0.059(5) 0.054(4) -0.005(3) 0.039(4) -0.010(4)
C41 0.123(8) 0.062(5) 0.069(5) -0.008(4) 0.032(5) -0.006(5)
C42 0.069(5) 0.044(4) 0.101(6) 0.000(4) 0.033(5) 0.002(3)
C43 0.111(7) 0.051(4) 0.084(6) 0.020(4) 0.046(5) 0.012(4)
C44 0.091(6) 0.053(4) 0.061(4) 0.008(3) 0.035(4) 0.004(4)
C1 0.037(3) 0.058(4) 0.024(2) 0.008(2) 0.013(2) 0.006(3)
C4 0.031(3) 0.056(3) 0.024(2) 0.010(2) 0.010(2) 0.002(2)
C3 0.033(3) 0.064(4) 0.039(3) 0.013(3) 0.011(2) 0.007(3)
C2 0.045(3) 0.057(4) 0.038(3) 0.013(3) 0.018(3) 0.006(3)
C5 0.030(3) 0.065(4) 0.031(3) 0.012(3) 0.012(2) 0.005(3)
C21 0.032(3) 0.077(5) 0.039(3) 0.024(3) 0.008(3) -0.005(3)
C26 0.038(3) 0.099(6) 0.042(4) 0.018(4) 0.009(3) -0.008(3)
C25 0.052(5) 0.142(8) 0.039(4) 0.020(4) -0.003(3) -0.020(5)
C24 0.031(4) 0.133(8) 0.074(6) 0.054(6) 0.000(4) -0.006(4)
C23 0.033(3) 0.098(6) 0.080(6) 0.043(5) 0.013(4) 0.005(4)
C22 0.038(3) 0.078(5) 0.054(4) 0.021(3) 0.015(3) 0.000(3)
C6 0.033(3) 0.061(4) 0.027(3) 0.004(3) 0.009(2) -0.004(3)
C7 0.026(3) 0.062(4) 0.042(3) 0.001(3) 0.011(2) -0.006(3)
C8 0.033(3) 0.051(3) 0.035(3) 0.000(2) 0.013(2) -0.006(2)
C9 0.035(3) 0.050(3) 0.029(3) -0.004(2) 0.012(2) -0.004(2)
C10 0.031(3) 0.045(3) 0.033(3) 0.004(2) 0.009(2) -0.001(2)
C29 0.074(5) 0.076(6) 0.071(5) 0.031(5) 0.014(4) -0.023(4)
C28 0.058(4) 0.063(4) 0.046(4) 0.011(3) 0.008(3) -0.010(3)
C27 0.025(3) 0.046(3) 0.053(3) 0.007(3) 0.012(2) -0.002(2)
C32 0.054(4) 0.053(4) 0.073(5) 0.009(3) 0.029(4) -0.008(3)
C31 0.049(4) 0.049(4) 0.120(7) 0.003(4) 0.031(4) -0.005(3)
C30 0.040(4) 0.071(6) 0.123(8) 0.053(6) 0.021(4) -0.007(4)
C47 0.119(7) 0.050(4) 0.057(4) 0.007(3) 0.047(5) 0.001(5)
C46 0.081(5) 0.073(5) 0.044(4) 0.015(3) 0.035(4) 0.025(4)
C45 0.073(4) 0.055(4) 0.030(3) 0.008(3) 0.026(3) 0.012(3)
C50 0.060(4) 0.053(4) 0.032(3) 0.000(3) 0.019(3) 0.002(3)
C49 0.076(5) 0.061(4) 0.035(3) 0.004(3) 0.023(3) -0.006(4)
C48 0.097(6) 0.066(5) 0.044(4) 0.000(3) 0.033(4) 0.003(4)
C51 0.045(3) 0.070(4) 0.026(3) -0.008(3) 0.003(2) -0.007(3)
C52 0.044(4) 0.088(5) 0.032(3) -0.013(3) 0.003(3) 0.015(4)
C53 0.069(5) 0.060(4) 0.031(3) -0.013(3) -0.012(3) 0.000(4)
C56 0.095(6) 0.053(4) 0.033(3) -0.004(3) 0.013(4) -0.013(4)
C57 0.142(9) 0.071(5) 0.037(4) -0.004(4) -0.011(5) -0.011(6)
C58 0.227(15) 0.077(7) 0.055(5) 0.012(5) 0.013(7) -0.060(8)
C59 0.230(15) 0.104(8) 0.058(6) -0.015(6) 0.054(8) -0.081(9)
C60 0.144(9) 0.096(7) 0.050(4) -0.004(4) 0.044(5) -0.056(6)
C61 0.099(6) 0.062(4) 0.030(3) -0.009(3) 0.015(4) -0.030(4)
C62 0.053(4) 0.104(6) 0.038(3) -0.021(4) 0.028(3) -0.019(4)
C65 0.056(5) 0.177(10) 0.061(5) -0.042(6) 0.030(4) -0.041(6)
C63 0.037(3) 0.121(7) 0.033(3) -0.001(4) 0.013(3) 0.004(4)
C64 0.047(4) 0.096(5) 0.033(3) -0.001(3) 0.023(3) 0.010(4)
C66 0.070(5) 0.110(7) 0.041(4) 0.013(4) 0.012(3) 0.033(5)
C55 0.091(6) 0.068(5) 0.068(5) -0.001(4) -0.023(4) 0.020(5)
C54 0.056(4) 0.097(6) 0.045(4) -0.016(4) 0.022(3) -0.016(4)
C90 0.071(6) 0.285(18) 0.053(5) 0.006(8) 0.009(5) -0.011(9)
C89 0.113(9) 0.276(19) 0.068(7) -0.021(9) 0.002(6) -0.094(11)
Sb1 0.0596(5) 0.0618(9) 0.0494(5) 0.0044(4) 0.0130(4) -0.0111(5)
F2 0.053(7) 0.092(6) 0.125(9) 0.045(6) 0.015(7) -0.003(6)
F3 0.110(7) 0.102(8) 0.122(7) 0.083(7) 0.040(6) 0.037(7)
F4 0.072(8) 0.32(2) 0.156(12) 0.140(14) 0.011(8) 0.022(10)
F5 0.30(2) 0.064(6) 0.188(14) -0.004(7) 0.169(16) 0.020(9)
F1 0.45(3) 0.124(10) 0.218(16) -0.096(10) 0.237(19) -0.156(15)
F6 0.117(9) 0.282(18) 0.153(10) 0.021(11) 0.071(8) -0.093(11)
F4A 0.084(18) 0.41(6) 0.090(15) 0.10(3) 0.040(14) 0.12(3)
F2A 0.029(9) 0.22(4) 0.060(11) 0.017(17) 0.008(8) 0.012(14)
Sb1A 0.0448(13) 0.247(9) 0.0660(14) 0.040(2) 0.0121(10) 0.027(2)
F1A 0.065(11) 0.35(5) 0.054(10) -0.052(18) -0.035(9) 0.047(19)
F3A 0.090(13) 0.100(17) 0.20(3) 0.068(17) 0.079(15) 0.020(13)
F6A 0.063(12) 0.29(4) 0.130(18) 0.09(2) 0.016(11) -0.019(17)
F5A 0.096(15) 0.35(5) 0.043(9) 0.004(17) -0.003(10) 0.05(2)

loop_
_atom_type_symbol
_atom_type_description
_atom_type_scat_dispersion_real
_atom_type_scat_dispersion_imag
_atom_type_scat_source
C C 0.0033 0.0016 'International Tables Vol C Tables 4.2.6.8 and 6.1.1.4'
H H 0.0000 0.0000 'International Tables Vol C Tables 4.2.6.8 and 6.1.1.4'
Cr Cr 0.3209 0.6236 'International Tables Vol C Tables 4.2.6.8 and 6.1.1.4'
F F 0.0171 0.0103 'International Tables Vol C Tables 4.2.6.8 and 6.1.1.4'
N N 0.0061 0.0033 'International Tables Vol C Tables 4.2.6.8 and 6.1.1.4'
O O 0.0106 0.0060 'International Tables Vol C Tables 4.2.6.8 and 6.1.1.4'
Sb Sb -0.5866 1.5461 'International Tables Vol C Tables 4.2.6.8 and 6.1.1.4'
Ti Ti 0.2776 0.4457 'International Tables Vol C Tables 4.2.6.8 and 6.1.1.4'
V V 0.3005 0.5294 'International Tables Vol C Tables 4.2.6.8 and 6.1.1.4'

loop_
_geom_angle_atom_site_label_1
_geom_angle_atom_site_label_2
_geom_angle_atom_site_label_3
_geom_angle
N10 V1 N12 142.94(19)
N10 V1 N11 89.5(2)
N9 V1 N10 79.8(2)
N9 V1 N12 88.6(2)
N9 V1 N11 145.17(19)
N11 V1 N12 80.2(2)
O2 V1 N10 107.85(19)
O2 V1 N9 107.89(19)
O2 V1 N12 109.20(18)
O2 V1 N11 106.94(19)
O1 Ti1 N5 108.64(19)
O1 Ti1 N6 107.28(19)
O1 Ti1 N7 111.2(2)
O1 Ti1 N8 109.66(19)
N5 Ti1 N6 79.0(2)
N5 Ti1 N7 140.1(2)
N5 Ti1 N8 88.7(2)
N6 Ti1 N7 89.4(2)
N6 Ti1 N8 143.05(19)
N7 Ti1 N8 77.9(2)
O1 Cr1 N3 89.76(16)
O1 Cr1 N2 92.12(16)
O1 Cr1 N1 90.50(16)
O1 Cr1 N4 89.28(16)
O1 Cr1 O2 178.27(17)
N3 Cr1 N2 89.73(17)
N3 Cr1 N1 179.42(18)
N3 Cr1 N4 90.30(18)
N2 Cr1 N1 89.75(18)
N4 Cr1 N2 178.61(17)
N4 Cr1 N1 90.21(18)
O2 Cr1 N3 89.38(16)
O2 Cr1 N2 89.38(16)
O2 Cr1 N1 90.37(16)
O2 Cr1 N4 89.23(16)
Ti1 O1 Cr1 179.3(3)
C73 N10 V1 114.9(4)
C73 N10 C72 125.9(6)
C72 N10 V1 115.4(5)
C86 N9 V1 115.0(4)
C86 N9 C67 125.2(6)
C67 N9 V1 116.7(5)
C84 N12 V1 116.8(4)
C84 N12 C83 125.7(5)
C83 N12 V1 115.1(4)
C78 N11 V1 115.6(4)
C75 N11 V1 115.1(4)
C75 N11 C78 126.9(5)
C11 N3 Cr1 126.2(3)
C14 N3 Cr1 127.2(4)
C14 N3 C11 106.6(4)
C16 N2 Cr1 126.3(4)
C16 N2 C19 107.3(4)
C19 N2 Cr1 126.4(3)
C1 N1 Cr1 125.9(4)
C4 N1 Cr1 126.3(4)
C4 N1 C1 107.8(5)
C6 N4 Cr1 125.8(4)
C9 N4 Cr1 126.1(3)
C9 N4 C6 108.0(4)
C45 N5 Ti1 115.5(4)
C64 N5 Ti1 114.0(5)
C64 N5 C45 126.9(6)
C50 N6 Ti1 116.3(4)
C51 N6 Ti1 111.2(4)
C51 N6 C50 128.8(6)
C53 N7 Ti1 112.9(5)
C53 N7 C56 128.3(6)
C56 N7 Ti1 116.2(4)
C61 N8 Ti1 117.1(4)
C62 N8 Ti1 113.7(5)
C62 N8 C61 127.4(6)
N9 C86 C85 120.6(6)
N9 C86 C88 122.1(7)
C85 C86 C88 117.3(7)
C86 C85 H85 114.8
C86 C85 C84 130.4(6)
C84 C85 H85 114.8
N12 C84 C85 119.8(6)
N12 C84 C87 123.2(6)
C85 C84 C87 116.9(6)
C84 C87 H87A 109.5
C84 C87 H87B 109.5
C84 C87 H87C 109.5
H87A C87 H87B 109.5
H87A C87 H87C 109.5
H87B C87 H87C 109.5
C78 C83 N12 115.1(5)
C82 C83 N12 126.4(6)
C82 C83 C78 118.2(6)
C83 C78 N11 113.9(5)
C79 C78 N11 127.1(6)
C79 C78 C83 118.8(6)
C78 C79 H79 118.9
C78 C79 C80 122.2(6)
C80 C79 H79 118.9
C79 C80 C91 119.7(7)
C81 C80 C79 118.6(6)
C81 C80 C91 121.8(6)
C80 C81 C92 121.2(6)
C82 C81 C80 120.0(6)
C82 C81 C92 118.8(7)
C83 C82 H82 119.0
C81 C82 C83 122.0(6)
C81 C82 H82 119.0
N11 C75 C74 120.4(6)
N11 C75 C77 122.9(5)
C74 C75 C77 116.7(6)
C75 C74 H74 114.5
C73 C74 C75 131.0(6)
C73 C74 H74 114.5
N10 C73 C74 120.0(6)
N10 C73 C76 121.8(7)
C74 C73 C76 118.1(7)
C73 C76 H76A 109.5
C73 C76 H76B 109.5
C73 C76 H76C 109.5
H76A C76 H76B 109.5
H76A C76 H76C 109.5
H76B C76 H76C 109.5
C75 C77 H77A 109.5
C75 C77 H77B 109.5
C75 C77 H77C 109.5
H77A C77 H77B 109.5
H77A C77 H77C 109.5
H77B C77 H77C 109.5
C80 C91 H91A 109.5
C80 C91 H91B 109.5
C80 C91 H91C 109.5
H91A C91 H91B 109.5
H91A C91 H91C 109.5
H91B C91 H91C 109.5
C81 C92 H92A 109.5
C81 C92 H92B 109.5
C81 C92 H92C 109.5
H92A C92 H92B 109.5
H92A C92 H92C 109.5
H92B C92 H92C 109.5
C86 C88 H88A 109.5
C86 C88 H88B 109.5
C86 C88 H88C 109.5
H88A C88 H88B 109.5
H88A C88 H88C 109.5
H88B C88 H88C 109.5
N9 C67 C72 113.5(6)
C68 C67 N9 126.7(8)
C68 C67 C72 119.3(7)
C67 C68 H68 119.3
C69 C68 C67 121.3(10)
C69 C68 H68 119.3
C68 C69 C70 120.2(8)
C68 C69 C89 118.7(11)
C70 C69 C89 121.1(10)
C69 C70 C71 119.9(8)
C69 C70 C90 122.4(10)
C71 C70 C90 117.6(12)
C70 C71 H71 120.2
C70 C71 C72 119.6(9)
C72 C71 H71 120.2
N10 C72 C67 114.5(6)
N10 C72 C71 125.7(8)
C71 C72 C67 119.5(7)
V1 O2 Cr1 177.3(2)
N3 C11 C12 109.7(5)
N3 C11 C10 125.2(5)
C10 C11 C12 125.0(5)
C11 C12 H12 126.3
C13 C12 C11 107.5(5)
C13 C12 H12 126.3
C12 C13 H13 126.8
C12 C13 C14 106.4(5)
C14 C13 H13 126.8
N3 C14 C13 109.8(5)
N3 C14 C15 125.0(5)
C15 C14 C13 125.1(5)
C14 C15 C33 118.0(5)
C16 C15 C14 124.2(5)
C16 C15 C33 117.7(5)
C35 C34 H34 120.0
C35 C34 C33 120.0(6)
C33 C34 H34 120.0
C34 C35 H35 119.6
C36 C35 C34 120.8(6)
C36 C35 H35 119.6
C35 C36 H36 120.2
C37 C36 C35 119.5(6)
C37 C36 H36 120.2
C36 C37 H37 119.8
C36 C37 C38 120.5(6)
C38 C37 H37 119.8
C37 C38 H38 119.7
C33 C38 C37 120.7(6)
C33 C38 H38 119.7
C34 C33 C15 120.6(5)
C38 C33 C15 120.7(5)
C38 C33 C34 118.6(5)
N2 C16 C15 126.0(5)
N2 C16 C17 109.8(5)
C15 C16 C17 124.1(5)
N2 C19 C18 109.2(5)
N2 C19 C20 125.5(5)
C20 C19 C18 125.1(5)
C19 C18 H18 126.8
C17 C18 C19 106.4(5)
C17 C18 H18 126.8
C16 C17 H17 126.4
C18 C17 C16 107.2(5)
C18 C17 H17 126.4
C19 C20 C39 118.0(5)
C19 C20 C1 124.3(5)
C1 C20 C39 117.6(5)
C40 C39 C20 118.9(5)
C44 C39 C20 122.2(6)
C44 C39 C40 118.8(6)
C39 C40 H40 119.7
C39 C40 C41 120.6(7)
C41 C40 H40 119.7
C40 C41 H41 119.7
C40 C41 C42 120.6(8)
C42 C41 H41 119.7
C41 C42 H42 120.8
C43 C42 C41 118.3(7)
C43 C42 H42 120.8
C42 C43 H43 119.4
C42 C43 C44 121.3(7)
C44 C43 H43 119.4
C39 C44 C43 120.2(7)
C39 C44 H44 119.9
C43 C44 H44 119.9
N1 C1 C20 126.3(5)
N1 C1 C2 109.1(5)
C20 C1 C2 124.5(6)
N1 C4 C3 108.4(5)
N1 C4 C5 125.6(5)
C5 C4 C3 125.9(5)
C4 C3 H3 126.1
C2 C3 C4 107.7(5)
C2 C3 H3 126.1
C1 C2 H2 126.5
C3 C2 C1 106.9(6)
C3 C2 H2 126.5
C4 C5 C21 117.2(5)
C6 C5 C4 124.3(5)
C6 C5 C21 118.5(5)
C26 C21 C5 119.6(6)
C26 C21 C22 118.8(6)
C22 C21 C5 121.6(6)
C21 C26 H26 120.4
C21 C26 C25 119.3(8)
C25 C26 H26 120.4
C26 C25 H25 119.3
C24 C25 C26 121.3(8)
C24 C25 H25 119.3
C25 C24 H24 119.6
C25 C24 C23 120.7(7)
C23 C24 H24 119.6
C24 C23 H23 120.2
C24 C23 C22 119.6(8)
C22 C23 H23 120.2
C21 C22 H22 119.9
C23 C22 C21 120.2(7)
C23 C22 H22 119.9
N4 C6 C5 126.1(5)
N4 C6 C7 108.1(5)
C5 C6 C7 125.4(5)
C6 C7 H7 126.0
C8 C7 C6 107.9(5)
C8 C7 H7 126.0
C7 C8 H8 126.8
C7 C8 C9 106.4(5)
C9 C8 H8 126.8
N4 C9 C8 109.4(5)
N4 C9 C10 125.3(5)
C10 C9 C8 125.2(5)
C11 C10 C9 124.6(5)
C11 C10 C27 116.9(5)
C9 C10 C27 118.5(5)
C28 C29 H29 120.0
C30 C29 H29 120.0
C30 C29 C28 119.9(8)
C29 C28 H28 119.1
C29 C28 C27 121.8(8)
C27 C28 H28 119.1
C28 C27 C10 119.9(6)
C28 C27 C32 117.7(6)
C32 C27 C10 122.1(5)
C27 C32 H32 119.6
C31 C32 C27 120.7(7)
C31 C32 H32 119.6
C32 C31 H31 120.4
C32 C31 C30 119.3(8)
C30 C31 H31 120.4
C29 C30 C31 120.5(7)
C29 C30 H30 119.8
C31 C30 H30 119.8
C46 C47 H47 119.5
C46 C47 C48 121.1(8)
C48 C47 H47 119.5
C47 C46 H46 120.0
C47 C46 C45 120.0(8)
C45 C46 H46 120.0
C46 C45 N5 126.0(7)
C50 C45 N5 114.8(6)
C50 C45 C46 119.0(7)
N6 C50 C45 114.4(6)
C49 C50 N6 125.5(6)
C49 C50 C45 119.9(6)
C50 C49 H49 119.8
C48 C49 C50 120.5(7)
C48 C49 H49 119.8
C47 C48 C49 119.4(8)
C47 C48 H48 120.3
C49 C48 H48 120.3
N6 C51 C52 120.2(6)
N6 C51 C54 121.2(6)
C52 C51 C54 118.6(6)
C51 C52 H52 114.1
C53 C52 C51 131.8(7)
C53 C52 H52 114.1
N7 C53 C52 120.4(7)
N7 C53 C55 123.4(8)
C52 C53 C55 116.1(8)
C57 C56 N7 124.7(4)
C57 C56 C61 120.0
C61 C56 N7 115.3(4)
C56 C57 H57 120.0
C58 C57 C56 120.0
C58 C57 H57 120.0
C57 C58 H58 120.0
C57 C58 C59 120.0
C59 C58 H58 120.0
C58 C59 H59 120.0
C58 C59 C60 120.0
C60 C59 H59 120.0
C59 C60 H60 120.0
C61 C60 C59 120.0
C61 C60 H60 120.0
C56 C61 N8 113.4(4)
C60 C61 N8 126.5(4)
C60 C61 C56 120.0
N8 C62 C65 121.9(8)
N8 C62 C63 120.4(6)
C63 C62 C65 117.5(7)
C62 C65 H65A 109.5
C62 C65 H65B 109.5
C62 C65 H65C 109.5
H65A C65 H65B 109.5
H65A C65 H65C 109.5
H65B C65 H65C 109.5
C62 C63 H63 114.9
C62 C63 C64 130.1(6)
C64 C63 H63 114.9
N5 C64 C63 120.6(7)
N5 C64 C66 121.8(7)
C63 C64 C66 117.4(6)
C64 C66 H66A 109.5
C64 C66 H66B 109.5
C64 C66 H66C 109.5
H66A C66 H66B 109.5
H66A C66 H66C 109.5
H66B C66 H66C 109.5
C53 C55 H55A 109.5
C53 C55 H55B 109.5
C53 C55 H55C 109.5
H55A C55 H55B 109.5
H55A C55 H55C 109.5
H55B C55 H55C 109.5
C51 C54 H54A 109.5
C51 C54 H54B 109.5
C51 C54 H54C 109.5
H54A C54 H54B 109.5
H54A C54 H54C 109.5
H54B C54 H54C 109.5
C70 C90 H90A 109.5
C70 C90 H90B 109.5
C70 C90 H90C 109.5
H90A C90 H90B 109.5
H90A C90 H90C 109.5
H90B C90 H90C 109.5
C69 C89 H89A 109.5
C69 C89 H89B 109.5
C69 C89 H89C 109.5
H89A C89 H89B 109.5
H89A C89 H89C 109.5
H89B C89 H89C 109.5
F2 Sb1 F4 87.1(7)
F2 Sb1 F6 177.4(8)
F3 Sb1 F2 95.2(7)
F3 Sb1 F4 176.9(8)
F3 Sb1 F5 95.4(7)
F3 Sb1 F1 92.2(8)
F3 Sb1 F6 87.4(6)
F5 Sb1 F2 93.6(8)
F5 Sb1 F4 82.4(11)
F5 Sb1 F6 86.2(7)
F1 Sb1 F2 89.3(9)
F1 Sb1 F4 89.8(11)
F1 Sb1 F5 171.6(10)
F1 Sb1 F6 90.5(8)
F6 Sb1 F4 90.3(7)
F4A Sb1A F2A 92.9(15)
F4A Sb1A F1A 84.9(16)
F4A Sb1A F3A 176.4(17)
F4A Sb1A F6A 91.8(12)
F2A Sb1A F1A 94.0(15)
F3A Sb1A F2A 86.6(13)
F3A Sb1A F1A 98.6(13)
F3A Sb1A F6A 88.7(10)
F6A Sb1A F2A 175.2(15)
F6A Sb1A F1A 86.7(14)
F5A Sb1A F4A 98.7(17)
F5A Sb1A F2A 89.4(15)
F5A Sb1A F1A 174.9(14)
F5A Sb1A F3A 77.7(13)
F5A Sb1A F6A 89.6(13)

loop_
_geom_bond_atom_site_label_1
_geom_bond_atom_site_label_2
_geom_bond_distance
V1 N10 1.999(5)
V1 N9 1.999(5)
V1 N12 2.012(5)
V1 N11 2.002(5)
V1 O2 1.644(4)
Ti1 O1 1.681(3)
Ti1 N5 2.018(6)
Ti1 N6 2.021(5)
Ti1 N7 2.027(5)
Ti1 N8 2.035(5)
Cr1 O1 1.929(3)
Cr1 N3 2.016(4)
Cr1 N2 2.023(4)
Cr1 N1 2.031(5)
Cr1 N4 2.020(4)
Cr1 O2 1.954(4)
N10 C73 1.348(9)
N10 C72 1.414(9)
N9 C86 1.360(9)
N9 C67 1.397(9)
N12 C84 1.356(8)
N12 C83 1.414(8)
N11 C78 1.425(7)
N11 C75 1.345(8)
N3 C11 1.372(7)
N3 C14 1.368(7)
N2 C16 1.363(7)
N2 C19 1.375(7)
N1 C1 1.366(8)
N1 C4 1.363(7)
N4 C6 1.378(7)
N4 C9 1.360(7)
N5 C45 1.415(9)
N5 C64 1.328(8)
N6 C50 1.397(8)
N6 C51 1.350(8)
N7 C53 1.332(9)
N7 C56 1.412(7)
N8 C61 1.410(7)
N8 C62 1.348(9)
C86 C85 1.383(10)
C86 C88 1.508(9)
C85 H85 0.9500
C85 C84 1.407(9)
C84 C87 1.497(9)
C87 H87A 0.9800
C87 H87B 0.9800
C87 H87C 0.9800
C83 C78 1.405(9)
C83 C82 1.399(8)
C78 C79 1.386(8)
C79 H79 0.9500
C79 C80 1.396(9)
C80 C81 1.379(10)
C80 C91 1.501(10)
C81 C82 1.375(9)
C81 C92 1.506(10)
C82 H82 0.9500
C75 C74 1.408(9)
C75 C77 1.522(9)
C74 H74 0.9500
C74 C73 1.379(10)
C73 C76 1.508(9)
C76 H76A 0.9800
C76 H76B 0.9800
C76 H76C 0.9800
C77 H77A 0.9800
C77 H77B 0.9800
C77 H77C 0.9800
C91 H91A 0.9800
C91 H91B 0.9800
C91 H91C 0.9800
C92 H92A 0.9800
C92 H92B 0.9800
C92 H92C 0.9800
C88 H88A 0.9800
C88 H88B 0.9800
C88 H88C 0.9800
C67 C68 1.388(10)
C67 C72 1.421(11)
C68 H68 0.9500
C68 C69 1.388(12)
C69 C70 1.396(15)
C69 C89 1.532(14)
C70 C71 1.410(13)
C70 C90 1.517(13)
C71 H71 0.9500
C71 C72 1.415(9)
C11 C12 1.431(8)
C11 C10 1.402(7)
C12 H12 0.9500
C12 C13 1.358(8)
C13 H13 0.9500
C13 C14 1.444(8)
C14 C15 1.406(8)
C15 C33 1.497(7)
C15 C16 1.400(8)
C34 H34 0.9500
C34 C35 1.384(9)
C34 C33 1.396(9)
C35 H35 0.9500
C35 C36 1.382(10)
C36 H36 0.9500
C36 C37 1.359(10)
C37 H37 0.9500
C37 C38 1.396(8)
C38 H38 0.9500
C38 C33 1.379(8)
C16 C17 1.447(8)
C19 C18 1.462(8)
C19 C20 1.393(8)
C18 H18 0.9500
C18 C17 1.363(8)
C17 H17 0.9500
C20 C39 1.500(8)
C20 C1 1.393(8)
C39 C40 1.373(9)
C39 C44 1.365(9)
C40 H40 0.9500
C40 C41 1.378(11)
C41 H41 0.9500
C41 C42 1.379(11)
C42 H42 0.9500
C42 C43 1.357(11)
C43 H43 0.9500
C43 C44 1.388(11)
C44 H44 0.9500
C1 C2 1.442(8)
C4 C3 1.448(8)
C4 C5 1.408(8)
C3 H3 0.9500
C3 C2 1.343(9)
C2 H2 0.9500
C5 C21 1.497(8)
C5 C6 1.397(8)
C21 C26 1.375(10)
C21 C22 1.409(10)
C26 H26 0.9500
C26 C25 1.405(10)
C25 H25 0.9500
C25 C24 1.333(13)
C24 H24 0.9500
C24 C23 1.374(13)
C23 H23 0.9500
C23 C22 1.382(9)
C22 H22 0.9500
C6 C7 1.443(8)
C7 H7 0.9500
C7 C8 1.362(8)
C8 H8 0.9500
C8 C9 1.446(7)
C9 C10 1.415(8)
C10 C27 1.500(8)
C29 H29 0.9500
C29 C28 1.360(10)
C29 C30 1.346(13)
C28 H28 0.9500
C28 C27 1.379(9)
C27 C32 1.381(9)
C32 H32 0.9500
C32 C31 1.376(10)
C31 H31 0.9500
C31 C30 1.385(12)
C30 H30 0.9500
C47 H47 0.9500
C47 C46 1.371(11)
C47 C48 1.386(12)
C46 H46 0.9500
C46 C45 1.409(9)
C45 C50 1.399(9)
C50 C49 1.389(9)
C49 H49 0.9500
C49 C48 1.388(10)
C48 H48 0.9500
C51 C52 1.395(10)
C51 C54 1.512(9)
C52 H52 0.9500
C52 C53 1.388(10)
C53 C55 1.494(10)
C56 C57 1.3900
C56 C61 1.3900
C57 H57 0.9500
C57 C58 1.3900
C58 H58 0.9500
C58 C59 1.3900
C59 H59 0.9500
C59 C60 1.3900
C60 H60 0.9500
C60 C61 1.3900
C62 C65 1.516(11)
C62 C63 1.397(11)
C65 H65A 0.9800
C65 H65B 0.9800
C65 H65C 0.9800
C63 H63 0.9500
C63 C64 1.411(11)
C64 C66 1.511(10)
C66 H66A 0.9800
C66 H66B 0.9800
C66 H66C 0.9800
C55 H55A 0.9800
C55 H55B 0.9800
C55 H55C 0.9800
C54 H54A 0.9800
C54 H54B 0.9800
C54 H54C 0.9800
C90 H90A 0.9800
C90 H90B 0.9800
C90 H90C 0.9800
C89 H89A 0.9800
C89 H89B 0.9800
C89 H89C 0.9800
Sb1 F2 1.825(11)
Sb1 F3 1.782(8)
Sb1 F4 1.869(13)
Sb1 F5 1.810(11)
Sb1 F1 1.796(11)
Sb1 F6 1.854(9)
F4A Sb1A 1.796(17)
F2A Sb1A 1.818(18)
Sb1A F1A 1.897(17)
Sb1A F3A 1.804(16)
Sb1A F6A 1.806(15)
Sb1A F5A 1.786(17)

loop_
_geom_torsion_atom_site_label_1
_geom_torsion_atom_site_label_2
_geom_torsion_atom_site_label_3
_geom_torsion_atom_site_label_4
_geom_torsion
V1 N10 C73 C74 -32.0(7)
V1 N10 C73 C76 145.0(4)
V1 N10 C72 C67 1.9(6)
V1 N10 C72 C71 175.4(5)
V1 N9 C86 C85 34.2(7)
V1 N9 C86 C88 -143.6(5)
V1 N9 C67 C68 -173.5(5)
V1 N9 C67 C72 -0.9(7)
V1 N12 C84 C85 -26.6(7)
V1 N12 C84 C87 151.9(5)
V1 N12 C83 C78 -1.6(6)
V1 N12 C83 C82 171.9(5)
V1 N11 C78 C83 -3.2(6)
V1 N11 C78 C79 -178.2(5)
V1 N11 C75 C74 28.3(6)
V1 N11 C75 C77 -149.6(4)
Ti1 N5 C45 C46 174.2(5)
Ti1 N5 C45 C50 -0.2(6)
Ti1 N5 C64 C63 -30.3(7)
Ti1 N5 C64 C66 144.8(5)
Ti1 N6 C50 C45 -2.8(6)
Ti1 N6 C50 C49 -177.5(5)
Ti1 N6 C51 C52 33.8(6)
Ti1 N6 C51 C54 -143.9(5)
Ti1 N7 C53 C52 -28.5(7)
Ti1 N7 C53 C55 147.1(6)
Ti1 N7 C56 C57 175.9(3)
Ti1 N7 C56 C61 -3.4(5)
Ti1 N8 C61 C56 -1.1(5)
Ti1 N8 C61 C60 -177.3(3)
Ti1 N8 C62 C65 -146.8(5)
Ti1 N8 C62 C63 28.8(7)
Cr1 N3 C11 C12 178.2(4)
Cr1 N3 C11 C10 -5.5(7)
Cr1 N3 C14 C13 -179.1(4)
Cr1 N3 C14 C15 -2.7(8)
Cr1 N2 C16 C15 5.6(8)
Cr1 N2 C16 C17 -177.3(3)
Cr1 N2 C19 C18 178.9(3)
Cr1 N2 C19 C20 3.2(7)
Cr1 N1 C1 C20 -4.1(7)
Cr1 N1 C1 C2 -179.5(3)
Cr1 N1 C4 C3 177.8(3)
Cr1 N1 C4 C5 -5.3(7)
Cr1 N4 C6 C5 4.1(8)
Cr1 N4 C6 C7 177.9(4)
Cr1 N4 C9 C8 -176.0(3)
Cr1 N4 C9 C10 7.2(7)
N9 C86 C85 C84 6.5(10)
N9 C67 C68 C69 176.0(7)
N9 C67 C72 N10 -0.6(8)
N9 C67 C72 C71 -174.6(5)
N12 C83 C78 N11 3.1(7)
N12 C83 C78 C79 178.5(5)
N12 C83 C82 C81 -178.5(6)
N11 C78 C79 C80 173.8(5)
N11 C75 C74 C73 10.0(9)
N3 C11 C12 C13 1.0(7)
N3 C11 C10 C9 -8.1(9)
N3 C11 C10 C27 174.5(5)
N3 C14 C15 C33 176.6(5)
N3 C14 C15 C16 -8.4(9)
N2 C16 C17 C18 -3.0(6)
N2 C19 C18 C17 -1.3(6)
N2 C19 C20 C39 -174.6(5)
N2 C19 C20 C1 9.6(8)
N1 C1 C2 C3 2.3(6)
N1 C4 C3 C2 2.4(6)
N1 C4 C5 C21 174.4(5)
N1 C4 C5 C6 -6.7(9)
N4 C6 C7 C8 -2.4(6)
N4 C9 C10 C11 7.2(9)
N4 C9 C10 C27 -175.5(5)
N5 C45 C50 N6 1.9(7)
N5 C45 C50 C49 176.9(5)
N6 C50 C49 C48 174.3(6)
N6 C51 C52 C53 9.7(10)
N7 C56 C57 C58 -179.3(5)
N7 C56 C61 N8 2.8(5)
N7 C56 C61 C60 179.4(5)
N8 C62 C63 C64 13.9(10)
C86 N9 C67 C68 27.4(10)
C86 N9 C67 C72 -159.9(6)
C86 C85 C84 N12 -10.8(10)
C86 C85 C84 C87 170.6(6)
C84 N12 C83 C78 160.2(5)
C84 N12 C83 C82 -26.2(9)
C83 N12 C84 C85 171.8(5)
C83 N12 C84 C87 -9.7(9)
C83 C78 C79 C80 -1.0(9)
C78 N11 C75 C74 -170.1(5)
C78 N11 C75 C77 12.0(8)
C78 C83 C82 C81 -5.2(9)
C78 C79 C80 C81 -1.9(9)
C78 C79 C80 C91 178.5(6)
C79 C80 C81 C82 1.3(10)
C79 C80 C81 C92 -176.8(7)
C80 C81 C82 C83 2.3(10)
C82 C83 C78 N11 -171.0(5)
C82 C83 C78 C79 4.4(8)
C75 N11 C78 C83 -164.7(5)
C75 N11 C78 C79 20.4(9)
C75 C74 C73 N10 -7.9(9)
C75 C74 C73 C76 175.1(6)
C73 N10 C72 C67 158.5(6)
C73 N10 C72 C71 -27.9(9)
C77 C75 C74 C73 -172.0(6)
C91 C80 C81 C82 -179.1(7)
C91 C80 C81 C92 2.8(11)
C92 C81 C82 C83 -179.6(7)
C88 C86 C85 C84 -175.7(6)
C67 N9 C86 C85 -166.5(6)
C67 N9 C86 C88 15.8(9)
C67 C68 C69 C70 -1.9(13)
C67 C68 C69 C89 178.7(8)
C68 C67 C72 N10 172.6(6)
C68 C67 C72 C71 -1.4(9)
C68 C69 C70 C71 -2.4(13)
C68 C69 C70 C90 -179.6(8)
C69 C70 C71 C72 4.7(11)
C70 C71 C72 N10 -176.1(6)
C70 C71 C72 C67 -2.8(9)
C72 N10 C73 C74 171.3(5)
C72 N10 C73 C76 -11.7(8)
C72 C67 C68 C69 3.8(11)
C11 N3 C14 C13 -0.8(6)
C11 N3 C14 C15 175.6(5)
C11 C12 C13 C14 -1.4(7)
C11 C10 C27 C28 -86.6(7)
C11 C10 C27 C32 87.8(7)
C12 C11 C10 C9 167.6(5)
C12 C11 C10 C27 -9.7(8)
C12 C13 C14 N3 1.4(7)
C12 C13 C14 C15 -175.0(5)
C13 C14 C15 C33 -7.6(8)
C13 C14 C15 C16 167.4(5)
C14 N3 C11 C12 -0.1(6)
C14 N3 C11 C10 176.2(5)
C14 C15 C33 C34 85.0(7)
C14 C15 C33 C38 -96.2(7)
C14 C15 C16 N2 6.9(9)
C14 C15 C16 C17 -169.9(5)
C15 C16 C17 C18 174.2(5)
C34 C35 C36 C37 0.3(11)
C35 C34 C33 C15 178.1(6)
C35 C34 C33 C38 -0.8(10)
C35 C36 C37 C38 -1.6(11)
C36 C37 C38 C33 1.7(10)
C37 C38 C33 C15 -179.3(6)
C37 C38 C33 C34 -0.5(10)
C33 C15 C16 N2 -178.1(5)
C33 C15 C16 C17 5.2(8)
C33 C34 C35 C36 0.9(11)
C16 N2 C19 C18 -0.5(6)
C16 N2 C19 C20 -176.2(5)
C16 C15 C33 C34 -90.4(7)
C16 C15 C33 C38 88.5(7)
C19 N2 C16 C15 -175.0(5)
C19 N2 C16 C17 2.1(6)
C19 C18 C17 C16 2.5(6)
C19 C20 C39 C40 88.8(7)
C19 C20 C39 C44 -92.6(7)
C19 C20 C1 N1 -9.1(8)
C19 C20 C1 C2 165.7(5)
C18 C19 C20 C39 10.4(8)
C18 C19 C20 C1 -165.4(5)
C20 C19 C18 C17 174.4(5)
C20 C39 C40 C41 -179.5(8)
C20 C39 C44 C43 -179.5(7)
C20 C1 C2 C3 -173.2(5)
C39 C20 C1 N1 175.1(5)
C39 C20 C1 C2 -10.1(8)
C39 C40 C41 C42 -3.8(14)
C40 C39 C44 C43 -0.9(11)
C40 C41 C42 C43 4.7(14)
C41 C42 C43 C44 -3.8(14)
C42 C43 C44 C39 2.0(13)
C44 C39 C40 C41 1.9(12)
C1 N1 C4 C3 -0.9(6)
C1 N1 C4 C5 176.0(5)
C1 C20 C39 C40 -95.1(7)
C1 C20 C39 C44 83.5(7)
C4 N1 C1 C20 174.6(5)
C4 N1 C1 C2 -0.8(6)
C4 C3 C2 C1 -2.8(6)
C4 C5 C21 C26 -118.0(7)
C4 C5 C21 C22 59.9(7)
C4 C5 C6 N4 7.3(9)
C4 C5 C6 C7 -165.4(5)
C3 C4 C5 C21 -9.3(8)
C3 C4 C5 C6 169.7(5)
C5 C4 C3 C2 -174.5(5)
C5 C21 C26 C25 176.3(6)
C5 C21 C22 C23 -175.9(6)
C5 C6 C7 C8 171.4(5)
C21 C5 C6 N4 -173.7(5)
C21 C5 C6 C7 13.5(9)
C21 C26 C25 C24 2.0(12)
C26 C21 C22 C23 2.0(9)
C26 C25 C24 C23 -2.6(13)
C25 C24 C23 C22 2.9(12)
C24 C23 C22 C21 -2.6(10)
C22 C21 C26 C25 -1.7(10)
C6 N4 C9 C8 1.3(6)
C6 N4 C9 C10 -175.5(5)
C6 C5 C21 C26 63.0(7)
C6 C5 C21 C22 -119.1(7)
C6 C7 C8 C9 3.1(6)
C7 C8 C9 N4 -2.8(6)
C7 C8 C9 C10 174.0(5)
C8 C9 C10 C11 -169.2(5)
C8 C9 C10 C27 8.2(8)
C9 N4 C6 C5 -173.2(5)
C9 N4 C6 C7 0.6(6)
C9 C10 C27 C28 95.8(7)
C9 C10 C27 C32 -89.7(7)
C10 C11 C12 C13 -175.3(5)
C10 C27 C32 C31 -173.5(6)
C29 C28 C27 C10 174.0(6)
C29 C28 C27 C32 -0.6(10)
C28 C29 C30 C31 -0.1(12)
C28 C27 C32 C31 1.1(9)
C27 C32 C31 C30 -1.0(10)
C32 C31 C30 C29 0.6(11)
C30 C29 C28 C27 0.2(12)
C47 C46 C45 N5 -177.4(6)
C47 C46 C45 C50 -3.3(9)
C46 C47 C48 C49 -0.3(10)
C46 C45 C50 N6 -172.8(5)
C46 C45 C50 C49 2.1(8)
C45 N5 C64 C63 172.1(5)
C45 N5 C64 C66 -12.7(9)
C45 C50 C49 C48 -0.1(9)
C50 N6 C51 C52 -168.8(5)
C50 N6 C51 C54 13.5(9)
C50 C49 C48 C47 -0.9(10)
C48 C47 C46 C45 2.4(10)
C51 N6 C50 C45 -159.3(5)
C51 N6 C50 C49 26.1(9)
C51 C52 C53 N7 -13.0(10)
C51 C52 C53 C55 171.1(6)
C53 N7 C56 C57 -23.7(8)
C53 N7 C56 C61 157.0(5)
C56 N7 C53 C52 170.6(5)
C56 N7 C53 C55 -13.8(10)
C56 C57 C58 C59 0.0
C57 C56 C61 N8 -176.5(5)
C57 C56 C61 C60 0.0
C57 C58 C59 C60 0.0
C58 C59 C60 C61 0.0
C59 C60 C61 N8 176.1(5)
C59 C60 C61 C56 0.0
C61 N8 C62 C65 16.9(9)
C61 N8 C62 C63 -167.5(6)
C61 C56 C57 C58 0.0
C62 N8 C61 C56 -164.3(5)
C62 N8 C61 C60 19.5(8)
C62 C63 C64 N5 -13.2(10)
C62 C63 C64 C66 171.4(6)
C65 C62 C63 C64 -170.4(6)
C64 N5 C45 C46 -28.6(9)
C64 N5 C45 C50 157.0(5)
C54 C51 C52 C53 -172.6(6)
C90 C70 C71 C72 -177.9(7)
C89 C69 C70 C71 177.0(8)
C89 C69 C70 C90 -0.2(14)
